data_1529345
loop_
_publ_author_name
'Lee, Chun-I'
'DeMott, Jessica C.'
'Pell, Christopher J.'
'Christopher, Alyson'
'Zhou, Jia'
'Bhuvanesh, Nattamai'
'Ozerov, Oleg V.'

_publ_section_title
;
 Ligand survey results in identification of PNP pincer complexes of
 iridium as long-lived and chemoselective catalysts for dehydrogenative
 borylation of terminal alkynes
;
_journal_issue 11
_journal_name_full 'Chem. Sci.'
_journal_page_first 6572
_journal_paper_doi 10.1039/C5SC02161H
_journal_volume 6
_journal_year 2015
_chemical_formula_moiety 'C41 H59 B Ir N O2 P2'
_chemical_formula_sum 'C41 H59 B Ir N O2 P2'
_chemical_formula_weight 862.84
_chemical_name_systematic (PNP)Ir=C=C(4-Me-C6H4)(Bpin)
_chemical_properties_physical 'Air-sensitive, Moisture-sensitive, Oxygen-sensitive'
_space_group_crystal_system triclinic
_space_group_IT_number 2
_space_group_name_Hall '-P 1'
_space_group_name_H-M_alt 'P -1'
_symmetry_space_group_name_Hall '-P 1'
_symmetry_space_group_name_H-M 'P -1'
_atom_sites_solution_hydrogens geom
_audit_creation_date 2013-12-18
_audit_creation_method
;
Olex2 1.2-beta
(compiled 2013.09.17 svn.r2790 for OlexSys, GUI svn.r4601)
;
_audit_update_record
;
2014-07-19 deposited with the CCDC.
2015-08-04 downloaded from the CCDC.
;
_cell_angle_alpha 66.601(2)
_cell_angle_beta 89.641(2)
_cell_angle_gamma 87.421(2)
_cell_formula_units_Z 4
_cell_length_a 14.2754(5)
_cell_length_b 16.7152(6)
_cell_length_c 18.3801(7)
_cell_measurement_reflns_used 9948
_cell_measurement_temperature 110.15
_cell_measurement_theta_max 60.864
_cell_measurement_theta_min 2.619
_cell_volume 4020.7(3)
_computing_data_reduction 'SAINT v8.27A (Bruker, 2012)'
_computing_molecular_graphics
;
O. V. Dolomanov, L. J. Bourhis, R. J. Gildea, J. A. K. Howard and H. Puschmann,
OLEX2: a complete structure solution, refinement and analysis program.
J. Appl. Cryst. (2009). 42, 339-341.
;
_computing_publication_material
;
O. V. Dolomanov, L. J. Bourhis, R. J. Gildea, J. A. K. Howard and H. Puschmann,
OLEX2: a complete structure solution, refinement and analysis program.
J. Appl. Cryst. (2009). 42, 339-341.
;
_computing_structure_refinement
;
SHELX, G.M. Sheldrick, Acta Cryst.
(2008). A64, 112-122
;
_diffrn_ambient_temperature 110.15
_diffrn_measured_fraction_theta_full 0.826
_diffrn_measured_fraction_theta_max 0.976
_diffrn_measurement_device_type 'Bruker APEX-II CCD'
_diffrn_measurement_method '\f and \w scans'
_diffrn_radiation_monochromator graphite
_diffrn_radiation_type CuK\a
_diffrn_radiation_wavelength 1.54178
_diffrn_reflns_av_R_equivalents 0.0626
_diffrn_reflns_av_unetI/netI 0.0419
_diffrn_reflns_laue_measured_fraction_full 0.826
_diffrn_reflns_laue_measured_fraction_max 0.976
_diffrn_reflns_limit_h_max 15
_diffrn_reflns_limit_h_min -16
_diffrn_reflns_limit_k_max 18
_diffrn_reflns_limit_k_min -18
_diffrn_reflns_limit_l_max 20
_diffrn_reflns_limit_l_min -20
_diffrn_reflns_number 95613
_diffrn_reflns_point_group_measured_fraction_full 0.826
_diffrn_reflns_point_group_measured_fraction_max 0.976
_diffrn_reflns_theta_full 67.679
_diffrn_reflns_theta_max 60.948
_diffrn_reflns_theta_min 2.620
_diffrn_standards_number 0
_exptl_absorpt_coefficient_mu 7.432
_exptl_absorpt_correction_T_max 0.7519
_exptl_absorpt_correction_T_min 0.5477
_exptl_absorpt_correction_type multi-scan
_exptl_absorpt_process_details
;
SADABS-2012/1 (Bruker,2012) was used for absorption correction.
wR2(int) was 0.0888 before and 0.0588 after correction.
The Ratio of minimum to maximum transmission is 0.7284.
The \l/2 correction factor is Not present.
;
_exptl_crystal_colour red
_exptl_crystal_colour_primary red
_exptl_crystal_density_diffrn 1.425
_exptl_crystal_description block
_exptl_crystal_F_000 1760
_exptl_crystal_recrystallization_method 'Re-crystallisation from solvent: fluorobenzene, pentane'
_exptl_crystal_size_max 0.08
_exptl_crystal_size_mid 0.02
_exptl_crystal_size_min 0.02
_refine_diff_density_max 0.666
_refine_diff_density_min -0.710
_refine_diff_density_rms 0.097
_refine_ls_extinction_method none
_refine_ls_goodness_of_fit_ref 0.997
_refine_ls_hydrogen_treatment constr
_refine_ls_matrix_type full
_refine_ls_number_parameters 876
_refine_ls_number_reflns 11999
_refine_ls_number_restraints 25
_refine_ls_restrained_S_all 0.996
_refine_ls_R_factor_all 0.0375
_refine_ls_R_factor_gt 0.0258
_refine_ls_shift/su_max 0.003
_refine_ls_shift/su_mean 0.000
_refine_ls_structure_factor_coef Fsqd
_refine_ls_weighting_details 'w=1/[\s^2^(Fo^2^)+(0.0279P)^2^] where P=(Fo^2^+2Fc^2^)/3'
_refine_ls_weighting_scheme calc
_refine_ls_wR_factor_gt 0.0536
_refine_ls_wR_factor_ref 0.0559
_reflns_Friedel_coverage 0.000
_reflns_number_gt 9573
_reflns_number_total 11999
_reflns_threshold_expression 'I > 2\s(I)'
_cod_data_source_file c5sc02161h4.cif
_cod_data_source_block oz415
_cod_depositor_comments 'Adding full bibliography for 1529345--1529348.cif.'
_cod_database_code 1529345
_audit_block_doi 10.5517/cc13256k
_shelxl_version_number 2013-4
_shelx_space_group_comment
;
The symmetry employed for this shelxl refinement is uniquely defined
by the following loop, which should always be used as a source of
symmetry information in preference to the above space-group names.
They are only intended as comments.
;
_shelx_estimated_absorpt_t_max 0.866
_shelx_estimated_absorpt_t_min 0.588
_olex2_refinement_description
;
1. Fixed Uiso
 At 1.2 times of:
  All C(H) groups
 At 1.5 times of:
  All C(H,H,H) groups
2. Shared sites
{B1, B1A}
3. Restrained distances
 C28-B1 \\sim C28-B1A
 with sigma of 0.02
4. Uiso/Uaniso restraints and constraints
Uanis(B1) = Uanis(O1) = Uanis(O2) = Uanis(C36) = Uanis(C37) = Uanis(C38) =
Uanis(C39) = Uanis(C40) = Uanis(C41) = Uanis(B1A) = Uanis(O1A) = Uanis(O2A) =
Uanis(C36A) = Uanis(C37A) = Uanis(C38A) = Uanis(C39A) = Uanis(C40A) =
Uanis(C41A)
5. Same fragment restrains
{B1, O1, O2, C36, C37, C38, C39, C40, C41}
as
{B1A, O1A, O2A, C36A, C37A, C38A, C39A, C40A, C41A}
6. Others
 Sof(B1A)=Sof(O1A)=Sof(O2A)=Sof(C36A)=Sof(C37A)=Sof(H37D)=Sof(H37E)=Sof(H37F)=
 Sof(C38A)=Sof(H38D)=Sof(H38E)=Sof(H38F)=Sof(C39A)=Sof(C40A)=Sof(H40D)=
 Sof(H40E)=Sof(H40F)=Sof(C41A)=Sof(H41D)=Sof(H41E)=Sof(H41F)=1-FVAR(1)
 Sof(B1)=Sof(O1)=Sof(O2)=Sof(C36)=Sof(C37)=Sof(H37A)=Sof(H37B)=Sof(H37C)=
 Sof(C38)=Sof(H38A)=Sof(H38B)=Sof(H38C)=Sof(C39)=Sof(C40)=Sof(H40A)=Sof(H40B)=
 Sof(H40C)=Sof(C41)=Sof(H41A)=Sof(H41B)=Sof(H41C)=FVAR(1)
7.a Ternary CH refined with riding coordinates:
 C15(H15), C18(H18), C21(H21), C24(H24), C15B(H15B), C18B(H18B), C21B(H21B),
 C24B(H24B)
7.b Aromatic/amide H refined with riding coordinates:
 C2(H2), C4(H4), C5(H5), C9(H9), C10(H10), C12(H12), C30(H30), C31(H31),
 C33(H33), C34(H34), C2B(H2B), C4B(H4B), C5B(H5B), C9B(H9B), C10B(H10B),
 C12B(H12B), C30B(H30B), C31B(H31B), C33B(H33B), C34B(H34B)
7.c Idealised Me refined as rotating group:
 C7(H7A,H7B,H7C), C14(H14A,H14B,H14C), C16(H16A,H16B,H16C), C17(H17A,H17B,
 H17C), C19(H19A,H19B,H19C), C20(H20A,H20B,H20C), C22(H22A,H22B,H22C), C23(H23A,
 H23B,H23C), C25(H25A,H25B,H25C), C26(H26A,H26B,H26C), C35(H35A,H35B,H35C),
 C37(H37A,H37B,H37C), C38(H38A,H38B,H38C), C40(H40A,H40B,H40C), C41(H41A,H41B,
 H41C), C37A(H37D,H37E,H37F), C38A(H38D,H38E,H38F), C40A(H40D,H40E,H40F),
 C41A(H41D,H41E,H41F), C7B(H7BA,H7BB,H7BC), C14B(H14D,H14E,H14F), C16B(H16D,
 H16E,H16F), C17B(H17D,H17E,H17F), C19B(H19D,H19E,H19F), C20B(H20D,H20E,H20F),
 C22B(H22D,H22E,H22F), C23B(H23D,H23E,H23F), C25B(H25D,H25E,H25F), C26B(H26D,
 H26E,H26F), C35B(H35D,H35E,H35F), C37B(H37G,H37H,H37I), C38B(H38G,H38H,H38I),
 C40B(H40G,H40H,H40I), C41B(H41G,H41H,H41I)
;

loop_
_space_group_symop_operation_xyz
'x, y, z'
'-x, -y, -z'

loop_
_atom_site_label
_atom_site_type_symbol
_atom_site_fract_x
_atom_site_fract_y
_atom_site_fract_z
_atom_site_U_iso_or_equiv
_atom_site_adp_type
_atom_site_occupancy
_atom_site_site_symmetry_order
_atom_site_calc_flag
_atom_site_refinement_flags_posn
_atom_site_refinement_flags_adp
_atom_site_refinement_flags_occupancy
_atom_site_disorder_assembly
_atom_site_disorder_group
Ir1 Ir 0.69779(2) -0.07490(2) 0.82432(2) 0.01110(5) Uani 1 1 d . . . . .
P1 P 0.55415(7) -0.10469(6) 0.78927(5) 0.0127(2) Uani 1 1 d . . . . .
P2 P 0.83634(7) -0.07884(6) 0.88769(5) 0.0114(2) Uani 1 1 d . . . . .
N1 N 0.7058(2) -0.20761(18) 0.89372(17) 0.0129(7) Uani 1 1 d . . . . .
C1 C 0.5415(3) -0.2146(2) 0.8644(2) 0.0124(8) Uani 1 1 d . . . . .
C2 C 0.4577(3) -0.2569(2) 0.8813(2) 0.0155(9) Uani 1 1 d . . . . .
H2 H 0.4049 -0.2305 0.8478 0.019 Uiso 1 1 calc R U . . .
C3 C 0.4474(3) -0.3359(2) 0.9450(2) 0.0163(9) Uani 1 1 d . . . . .
C4 C 0.5264(3) -0.3709(2) 0.9931(2) 0.0169(9) Uani 1 1 d . . . . .
H4 H 0.5218 -0.4243 1.0381 0.020 Uiso 1 1 calc R U . . .
C5 C 0.6106(3) -0.3314(2) 0.9781(2) 0.0155(9) Uani 1 1 d . . . . .
H5 H 0.6622 -0.3578 1.0131 0.019 Uiso 1 1 calc R U . . .
C6 C 0.6226(3) -0.2529(2) 0.9124(2) 0.0139(9) Uani 1 1 d . . . . .
C7 C 0.3554(3) -0.3816(2) 0.9634(2) 0.0203(9) Uani 1 1 d . . . . .
H7A H 0.3285 -0.3777 1.0112 0.030 Uiso 1 1 calc R U . . .
H7B H 0.3666 -0.4430 0.9723 0.030 Uiso 1 1 calc R U . . .
H7C H 0.3116 -0.3534 0.9187 0.030 Uiso 1 1 calc R U . . .
C8 C 0.7944(3) -0.2483(2) 0.9231(2) 0.0129(9) Uani 1 1 d . . . . .
C9 C 0.8183(3) -0.3369(2) 0.9439(2) 0.0148(9) Uani 1 1 d . . . . .
H9 H 0.7718 -0.3743 0.9407 0.018 Uiso 1 1 calc R U . . .
C10 C 0.9080(3) -0.3709(2) 0.9689(2) 0.0161(9) Uani 1 1 d . . . . .
H10 H 0.9216 -0.4313 0.9822 0.019 Uiso 1 1 calc R U . . .
C11 C 0.9790(3) -0.3195(2) 0.9752(2) 0.0145(9) Uani 1 1 d . . . . .
C12 C 0.9565(3) -0.2309(2) 0.9519(2) 0.0144(9) Uani 1 1 d . . . . .
H12 H 1.0040 -0.1937 0.9538 0.017 Uiso 1 1 calc R U . . .
C13 C 0.8668(3) -0.1948(2) 0.9261(2) 0.0131(9) Uani 1 1 d . . . . .
C14 C 1.0762(3) -0.3569(3) 1.0060(2) 0.0244(10) Uani 1 1 d . . . . .
H14A H 1.0799 -0.3710 1.0631 0.037 Uiso 1 1 calc R U . . .
H14B H 1.1226 -0.3139 0.9785 0.037 Uiso 1 1 calc R U . . .
H14C H 1.0892 -0.4100 0.9966 0.037 Uiso 1 1 calc R U . . .
C15 C 0.4531(3) -0.0389(2) 0.8011(2) 0.0190(9) Uani 1 1 d . . . . .
H15 H 0.3949 -0.0709 0.8034 0.023 Uiso 1 1 calc R U . . .
C16 C 0.4637(3) -0.0279(3) 0.8795(2) 0.0317(11) Uani 1 1 d . . . . .
H16A H 0.4732 -0.0854 0.9230 0.048 Uiso 1 1 calc R U . . .
H16B H 0.4069 0.0016 0.8889 0.048 Uiso 1 1 calc R U . . .
H16C H 0.5178 0.0072 0.8767 0.048 Uiso 1 1 calc R U . . .
C17 C 0.4437(3) 0.0495(2) 0.7314(2) 0.0271(11) Uani 1 1 d . . . . .
H17A H 0.5030 0.0789 0.7245 0.041 Uiso 1 1 calc R U . . .
H17B H 0.3935 0.0854 0.7418 0.041 Uiso 1 1 calc R U . . .
H17C H 0.4287 0.0411 0.6830 0.041 Uiso 1 1 calc R U . . .
C18 C 0.5414(3) -0.1060(3) 0.6906(2) 0.0181(9) Uani 1 1 d . . . . .
H18 H 0.5446 -0.0443 0.6512 0.022 Uiso 1 1 calc R U . . .
C19 C 0.4489(3) -0.1394(3) 0.6755(2) 0.0289(11) Uani 1 1 d . . . . .
H19A H 0.4449 -0.2011 0.7108 0.043 Uiso 1 1 calc R U . . .
H19B H 0.4458 -0.1330 0.6202 0.043 Uiso 1 1 calc R U . . .
H19C H 0.3966 -0.1055 0.6859 0.043 Uiso 1 1 calc R U . . .
C20 C 0.6247(3) -0.1574(3) 0.6748(2) 0.0271(10) Uani 1 1 d . . . . .
H20A H 0.6832 -0.1354 0.6855 0.041 Uiso 1 1 calc R U . . .
H20B H 0.6229 -0.1504 0.6192 0.041 Uiso 1 1 calc R U . . .
H20C H 0.6212 -0.2193 0.7094 0.041 Uiso 1 1 calc R U . . .
C21 C 0.8246(3) -0.0493(2) 0.9739(2) 0.0159(9) Uani 1 1 d . . . . .
H21 H 0.8197 0.0159 0.9532 0.019 Uiso 1 1 calc R U . . .
C22 C 0.7338(3) -0.0831(3) 1.0174(2) 0.0258(10) Uani 1 1 d . . . . .
H22A H 0.6801 -0.0560 0.9818 0.039 Uiso 1 1 calc R U . . .
H22B H 0.7291 -0.0685 1.0639 0.039 Uiso 1 1 calc R U . . .
H22C H 0.7339 -0.1466 1.0344 0.039 Uiso 1 1 calc R U . . .
C23 C 0.9091(3) -0.0802(2) 1.0306(2) 0.0185(9) Uani 1 1 d . . . . .
H23A H 0.9104 -0.1439 1.0580 0.028 Uiso 1 1 calc R U . . .
H23B H 0.9042 -0.0539 1.0696 0.028 Uiso 1 1 calc R U . . .
H23C H 0.9669 -0.0627 1.0005 0.028 Uiso 1 1 calc R U . . .
C24 C 0.9389(3) -0.0239(2) 0.8321(2) 0.0149(9) Uani 1 1 d . . . . .
H24 H 0.9960 -0.0484 0.8663 0.018 Uiso 1 1 calc R U . . .
C25 C 0.9306(3) 0.0744(2) 0.8109(2) 0.0197(9) Uani 1 1 d . . . . .
H25A H 0.8745 0.0994 0.7779 0.030 Uiso 1 1 calc R U . . .
H25B H 0.9862 0.1017 0.7817 0.030 Uiso 1 1 calc R U . . .
H25C H 0.9258 0.0849 0.8596 0.030 Uiso 1 1 calc R U . . .
C26 C 0.9495(3) -0.0436(3) 0.7583(2) 0.0225(10) Uani 1 1 d . . . . .
H26A H 0.9550 -0.1069 0.7738 0.034 Uiso 1 1 calc R U . . .
H26B H 1.0058 -0.0171 0.7298 0.034 Uiso 1 1 calc R U . . .
H26C H 0.8943 -0.0195 0.7237 0.034 Uiso 1 1 calc R U . . .
C27 C 0.6924(2) 0.0412(2) 0.7651(2) 0.0136(9) Uani 1 1 d . . . . .
C28 C 0.6893(2) 0.1273(2) 0.7234(2) 0.0121(8) Uani 1 1 d D . . . .
C29 C 0.6965(2) 0.1629(2) 0.6362(2) 0.0129(9) Uani 1 1 d . . . . .
C30 C 0.6943(3) 0.2531(2) 0.5904(2) 0.0141(9) Uani 1 1 d . . . . .
H30 H 0.6888 0.2925 0.6160 0.017 Uiso 1 1 calc R U . . .
C31 C 0.6999(3) 0.2852(3) 0.5089(2) 0.0187(9) Uani 1 1 d . . . . .
H31 H 0.6986 0.3466 0.4796 0.022 Uiso 1 1 calc R U . . .
C32 C 0.7072(3) 0.2309(2) 0.4682(2) 0.0141(9) Uani 1 1 d . . . . .
C33 C 0.7110(2) 0.1419(2) 0.5129(2) 0.0153(9) Uani 1 1 d . . . . .
H33 H 0.7175 0.1031 0.4867 0.018 Uiso 1 1 calc R U . . .
C34 C 0.7057(3) 0.1078(2) 0.5951(2) 0.0156(9) Uani 1 1 d . . . . .
H34 H 0.7084 0.0463 0.6240 0.019 Uiso 1 1 calc R U . . .
C35 C 0.7071(3) 0.2679(3) 0.3789(2) 0.0226(10) Uani 1 1 d . . . . .
H35A H 0.6423 0.2779 0.3589 0.034 Uiso 1 1 calc R U . . .
H35B H 0.7403 0.2267 0.3609 0.034 Uiso 1 1 calc R U . . .
H35C H 0.7386 0.3234 0.3588 0.034 Uiso 1 1 calc R U . . .
B1 B 0.6789(4) 0.1798(3) 0.7756(3) 0.0241(5) Uani 0.474(18) 1 d D . P A 1
O1 O 0.6835(17) 0.1396(7) 0.8576(2) 0.0241(5) Uani 0.474(18) 1 d D . P A 1
O2 O 0.6608(8) 0.2691(3) 0.7510(5) 0.0241(5) Uani 0.474(18) 1 d D . P A 1
C36 C 0.6449(7) 0.2014(6) 0.8896(5) 0.0241(5) Uani 0.474(18) 1 d D . P A 1
C37 C 0.5417(7) 0.1860(8) 0.9018(7) 0.0241(5) Uani 0.474(18) 1 d D . P A 1
H37A H 0.5108 0.2002 0.8504 0.036 Uiso 0.474(18) 1 calc R U P A 1
H37B H 0.5141 0.2232 0.9270 0.036 Uiso 0.474(18) 1 calc R U P A 1
H37C H 0.5332 0.1247 0.9360 0.036 Uiso 0.474(18) 1 calc R U P A 1
C38 C 0.6916(9) 0.1819(9) 0.9693(6) 0.0241(5) Uani 0.474(18) 1 d D . P A 1
H38A H 0.6790 0.1223 1.0059 0.036 Uiso 0.474(18) 1 calc R U P A 1
H38B H 0.6666 0.2233 0.9911 0.036 Uiso 0.474(18) 1 calc R U P A 1
H38C H 0.7595 0.1876 0.9624 0.036 Uiso 0.474(18) 1 calc R U P A 1
C39 C 0.6658(8) 0.2906(5) 0.8207(6) 0.0241(5) Uani 0.474(18) 1 d D . P A 1
C40 C 0.7655(9) 0.3197(7) 0.8241(6) 0.0241(5) Uani 0.474(18) 1 d D . P A 1
H40A H 0.8104 0.2702 0.8349 0.036 Uiso 0.474(18) 1 calc R U P A 1
H40B H 0.7697 0.3412 0.8664 0.036 Uiso 0.474(18) 1 calc R U P A 1
H40C H 0.7799 0.3665 0.7732 0.036 Uiso 0.474(18) 1 calc R U P A 1
C41 C 0.5958(11) 0.3647(6) 0.8107(6) 0.0241(5) Uani 0.474(18) 1 d D . P A 1
H41A H 0.6124 0.4166 0.7645 0.036 Uiso 0.474(18) 1 calc R U P A 1
H41B H 0.5967 0.3775 0.8583 0.036 Uiso 0.474(18) 1 calc R U P A 1
H41C H 0.5329 0.3480 0.8029 0.036 Uiso 0.474(18) 1 calc R U P A 1
B1A B 0.6789(4) 0.1798(3) 0.7756(3) 0.0241(5) Uani 0.526(18) 1 d D . P A 2
O1A O 0.6797(15) 0.1391(7) 0.8576(2) 0.0241(5) Uani 0.526(18) 1 d D . P A 2
O2A O 0.6747(7) 0.2702(2) 0.7480(5) 0.0241(5) Uani 0.526(18) 1 d D . P A 2
C36A C 0.6572(6) 0.2077(6) 0.8863(5) 0.0241(5) Uani 0.526(18) 1 d D . P A 2
C37A C 0.5527(6) 0.2093(7) 0.8985(6) 0.0241(5) Uani 0.526(18) 1 d D . P A 2
H37D H 0.5203 0.2297 0.8471 0.036 Uiso 0.526(18) 1 calc R U P A 2
H37E H 0.5361 0.2488 0.9247 0.036 Uiso 0.526(18) 1 calc R U P A 2
H37F H 0.5337 0.1504 0.9318 0.036 Uiso 0.526(18) 1 calc R U P A 2
C38A C 0.7133(8) 0.1861(8) 0.9624(5) 0.0241(5) Uani 0.526(18) 1 d D . P A 2
H38D H 0.6950 0.1299 1.0022 0.036 Uiso 0.526(18) 1 calc R U P A 2
H38E H 0.7006 0.2318 0.9825 0.036 Uiso 0.526(18) 1 calc R U P A 2
H38F H 0.7804 0.1829 0.9516 0.036 Uiso 0.526(18) 1 calc R U P A 2
C39A C 0.6902(7) 0.2916(5) 0.8168(5) 0.0241(5) Uani 0.526(18) 1 d D . P A 2
C40A C 0.7958(8) 0.3044(6) 0.8191(5) 0.0241(5) Uani 0.526(18) 1 d D . P A 2
H40D H 0.8308 0.2513 0.8223 0.036 Uiso 0.526(18) 1 calc R U P A 2
H40E H 0.8107 0.3166 0.8655 0.036 Uiso 0.526(18) 1 calc R U P A 2
H40F H 0.8132 0.3535 0.7708 0.036 Uiso 0.526(18) 1 calc R U P A 2
C41A C 0.6347(10) 0.3742(5) 0.8071(5) 0.0241(5) Uani 0.526(18) 1 d D . P A 2
H41D H 0.6652 0.4245 0.7681 0.036 Uiso 0.526(18) 1 calc R U P A 2
H41E H 0.6319 0.3799 0.8581 0.036 Uiso 0.526(18) 1 calc R U P A 2
H41F H 0.5710 0.3719 0.7887 0.036 Uiso 0.526(18) 1 calc R U P A 2
Ir1B Ir 0.79898(2) 0.71518(2) 0.53495(2) 0.01057(5) Uani 1 1 d . . . . .
P1B P 0.93982(7) 0.75924(6) 0.56090(5) 0.0125(2) Uani 1 1 d . . . . .
P2B P 0.66393(7) 0.64277(6) 0.54476(5) 0.0111(2) Uani 1 1 d . . . . .
O1B O 0.81382(19) 0.64542(16) 0.35931(14) 0.0212(6) Uani 1 1 d . . . . .
O2B O 0.82455(19) 0.74991(16) 0.23291(14) 0.0211(6) Uani 1 1 d . . . . .
N1B N 0.7965(2) 0.65165(18) 0.65708(16) 0.0122(7) Uani 1 1 d . . . . .
C1B C 0.9592(3) 0.6837(2) 0.6633(2) 0.0129(8) Uani 1 1 d . . . . .
C2B C 1.0441(3) 0.6691(2) 0.7030(2) 0.0166(9) Uani 1 1 d . . . . .
H2B H 1.0948 0.7041 0.6773 0.020 Uiso 1 1 calc R U . . .
C3B C 1.0587(3) 0.6053(2) 0.7795(2) 0.0151(9) Uani 1 1 d . . . . .
C4B C 0.9827(3) 0.5547(2) 0.8132(2) 0.0174(9) Uani 1 1 d . . . . .
H4B H 0.9904 0.5091 0.8644 0.021 Uiso 1 1 calc R U . . .
C5B C 0.8966(3) 0.5677(2) 0.7756(2) 0.0170(9) Uani 1 1 d . . . . .
H5B H 0.8472 0.5308 0.8011 0.020 Uiso 1 1 calc R U . . .
C6B C 0.8806(3) 0.6346(2) 0.7003(2) 0.0130(9) Uani 1 1 d . . . . .
C7B C 1.1518(3) 0.5910(3) 0.8224(2) 0.0208(10) Uani 1 1 d . . . . .
H7BA H 1.2026 0.6063 0.7838 0.031 Uiso 1 1 calc R U . . .
H7BB H 1.1604 0.5296 0.8588 0.031 Uiso 1 1 calc R U . . .
H7BC H 1.1529 0.6280 0.8525 0.031 Uiso 1 1 calc R U . . .
C8B C 0.7097(3) 0.6254(2) 0.6942(2) 0.0143(9) Uani 1 1 d . . . . .
C9B C 0.6889(3) 0.6144(2) 0.7723(2) 0.0150(9) Uani 1 1 d . . . . .
H9B H 0.7369 0.6210 0.8049 0.018 Uiso 1 1 calc R U . . .
C10B C 0.6010(3) 0.5945(2) 0.8027(2) 0.0166(9) Uani 1 1 d . . . . .
H10B H 0.5897 0.5875 0.8558 0.020 Uiso 1 1 calc R U . . .
C11B C 0.5275(3) 0.5839(2) 0.7578(2) 0.0160(9) Uani 1 1 d . . . . .
C12B C 0.5476(3) 0.5962(2) 0.6804(2) 0.0150(9) Uani 1 1 d . . . . .
H12B H 0.4990 0.5899 0.6483 0.018 Uiso 1 1 calc R U . . .
C13B C 0.6356(2) 0.6175(2) 0.6476(2) 0.0112(8) Uani 1 1 d . . . . .
C14B C 0.4306(3) 0.5604(3) 0.7911(2) 0.0259(10) Uani 1 1 d . . . . .
H14D H 0.4312 0.4983 0.8261 0.039 Uiso 1 1 calc R U . . .
H14E H 0.3857 0.5724 0.7475 0.039 Uiso 1 1 calc R U . . .
H14F H 0.4121 0.5954 0.8213 0.039 Uiso 1 1 calc R U . . .
C15B C 1.0424(3) 0.7441(2) 0.5057(2) 0.0192(9) Uani 1 1 d . . . . .
H15B H 1.1003 0.7432 0.5365 0.023 Uiso 1 1 calc R U . . .
C16B C 1.0382(3) 0.6566(3) 0.4992(2) 0.0295(11) Uani 1 1 d . . . . .
H16D H 1.0326 0.6104 0.5523 0.044 Uiso 1 1 calc R U . . .
H16E H 1.0956 0.6455 0.4745 0.044 Uiso 1 1 calc R U . . .
H16F H 0.9838 0.6574 0.4667 0.044 Uiso 1 1 calc R U . . .
C17B C 1.0477(3) 0.8189(3) 0.4239(2) 0.0246(10) Uani 1 1 d . . . . .
H17D H 0.9890 0.8243 0.3946 0.037 Uiso 1 1 calc R U . . .
H17E H 1.1002 0.8069 0.3946 0.037 Uiso 1 1 calc R U . . .
H17F H 1.0572 0.8736 0.4302 0.037 Uiso 1 1 calc R U . . .
C18B C 0.9440(3) 0.8710(2) 0.5573(2) 0.0191(9) Uani 1 1 d . . . . .
H18B H 0.9396 0.9117 0.5002 0.023 Uiso 1 1 calc R U . . .
C19B C 1.0352(3) 0.8888(3) 0.5903(2) 0.0234(10) Uani 1 1 d . . . . .
H19D H 1.0406 0.8519 0.6471 0.035 Uiso 1 1 calc R U . . .
H19E H 1.0346 0.9503 0.5825 0.035 Uiso 1 1 calc R U . . .
H19F H 1.0886 0.8756 0.5626 0.035 Uiso 1 1 calc R U . . .
C20B C 0.8587(3) 0.8913(3) 0.5976(2) 0.0278(10) Uani 1 1 d . . . . .
H20D H 0.8017 0.8814 0.5735 0.042 Uiso 1 1 calc R U . . .
H20E H 0.8582 0.9524 0.5911 0.042 Uiso 1 1 calc R U . . .
H20F H 0.8609 0.8532 0.6542 0.042 Uiso 1 1 calc R U . . .
C21B C 0.6804(3) 0.5373(2) 0.5356(2) 0.0159(9) Uani 1 1 d . . . . .
H21B H 0.6837 0.5497 0.4778 0.019 Uiso 1 1 calc R U . . .
C22B C 0.7734(3) 0.4921(3) 0.5735(2) 0.0248(10) Uani 1 1 d . . . . .
H22D H 0.8250 0.5289 0.5466 0.037 Uiso 1 1 calc R U . . .
H22E H 0.7810 0.4359 0.5687 0.037 Uiso 1 1 calc R U . . .
H22F H 0.7741 0.4825 0.6297 0.037 Uiso 1 1 calc R U . . .
C23B C 0.5990(3) 0.4774(2) 0.5698(2) 0.0194(9) Uani 1 1 d . . . . .
H23D H 0.6020 0.4542 0.6278 0.029 Uiso 1 1 calc R U . . .
H23E H 0.6035 0.4291 0.5523 0.029 Uiso 1 1 calc R U . . .
H23F H 0.5394 0.5107 0.5511 0.029 Uiso 1 1 calc R U . . .
C24B C 0.5584(3) 0.6978(2) 0.4863(2) 0.0151(9) Uani 1 1 d . . . . .
H24B H 0.5037 0.6616 0.5107 0.018 Uiso 1 1 calc R U . . .
C25B C 0.5667(3) 0.7058(3) 0.4006(2) 0.0189(9) Uani 1 1 d . . . . .
H25D H 0.6214 0.7394 0.3761 0.028 Uiso 1 1 calc R U . . .
H25E H 0.5099 0.7358 0.3707 0.028 Uiso 1 1 calc R U . . .
H25F H 0.5740 0.6475 0.4001 0.028 Uiso 1 1 calc R U . . .
C26B C 0.5414(3) 0.7861(2) 0.4902(2) 0.0208(10) Uani 1 1 d . . . . .
H26D H 0.5334 0.7784 0.5456 0.031 Uiso 1 1 calc R U . . .
H26E H 0.4846 0.8149 0.4597 0.031 Uiso 1 1 calc R U . . .
H26F H 0.5951 0.8221 0.4679 0.031 Uiso 1 1 calc R U . . .
C27B C 0.8023(2) 0.7670(2) 0.4280(2) 0.0128(9) Uani 1 1 d . . . . .
C28B C 0.8072(2) 0.8019(2) 0.3492(2) 0.0125(8) Uani 1 1 d . . . . .
C29B C 0.8042(2) 0.8985(2) 0.3057(2) 0.0127(9) Uani 1 1 d . . . . .
C30B C 0.8093(3) 0.9384(2) 0.2230(2) 0.0143(9) Uani 1 1 d . . . . .
H30B H 0.8134 0.9034 0.1930 0.017 Uiso 1 1 calc R U . . .
C31B C 0.8084(3) 1.0282(2) 0.1848(2) 0.0169(9) Uani 1 1 d . . . . .
H31B H 0.8117 1.0535 0.1286 0.020 Uiso 1 1 calc R U . . .
C32B C 0.8028(3) 1.0829(2) 0.2250(2) 0.0163(9) Uani 1 1 d . . . . .
C33B C 0.7958(3) 1.0434(2) 0.3070(2) 0.0168(9) Uani 1 1 d . . . . .
H33B H 0.7906 1.0789 0.3365 0.020 Uiso 1 1 calc R U . . .
C34B C 0.7961(3) 0.9536(2) 0.3467(2) 0.0148(9) Uani 1 1 d . . . . .
H34B H 0.7908 0.9287 0.4028 0.018 Uiso 1 1 calc R U . . .
C35B C 0.8078(3) 1.1804(2) 0.1832(2) 0.0262(10) Uani 1 1 d . . . . .
H35D H 0.8732 1.1965 0.1809 0.039 Uiso 1 1 calc R U . . .
H35E H 0.7710 1.2087 0.2123 0.039 Uiso 1 1 calc R U . . .
H35F H 0.7822 1.1994 0.1293 0.039 Uiso 1 1 calc R U . . .
C36B C 0.8431(3) 0.5991(2) 0.3095(2) 0.0239(10) Uani 1 1 d . . . . .
C37B C 0.9481(3) 0.5814(3) 0.3201(3) 0.0333(11) Uani 1 1 d . . . . .
H37G H 0.9794 0.6369 0.3014 0.050 Uiso 1 1 calc R U . . .
H37H H 0.9697 0.5479 0.2893 0.050 Uiso 1 1 calc R U . . .
H37I H 0.9632 0.5479 0.3763 0.050 Uiso 1 1 calc R U . . .
C38B C 0.7916(3) 0.5145(3) 0.3371(2) 0.0326(11) Uani 1 1 d . . . . .
H38G H 0.8089 0.4783 0.3923 0.049 Uiso 1 1 calc R U . . .
H38H H 0.8088 0.4829 0.3037 0.049 Uiso 1 1 calc R U . . .
H38I H 0.7238 0.5278 0.3330 0.049 Uiso 1 1 calc R U . . .
C39B C 0.8135(3) 0.6667(2) 0.2256(2) 0.0231(10) Uani 1 1 d . . . . .
C40B C 0.7099(3) 0.6646(3) 0.2052(3) 0.0372(12) Uani 1 1 d . . . . .
H40G H 0.6709 0.6676 0.2482 0.056 Uiso 1 1 calc R U . . .
H40H H 0.6992 0.6104 0.1986 0.056 Uiso 1 1 calc R U . . .
H40I H 0.6935 0.7146 0.1558 0.056 Uiso 1 1 calc R U . . .
C41B C 0.8745(3) 0.6637(3) 0.1590(2) 0.0359(12) Uani 1 1 d . . . . .
H41G H 0.8482 0.7050 0.1081 0.054 Uiso 1 1 calc R U . . .
H41H H 0.8766 0.6046 0.1599 0.054 Uiso 1 1 calc R U . . .
H41I H 0.9381 0.6796 0.1657 0.054 Uiso 1 1 calc R U . . .
B1B B 0.8158(3) 0.7339(3) 0.3129(3) 0.0161(10) Uani 1 1 d . . . . .

loop_
_atom_site_aniso_label
_atom_site_aniso_U_11
_atom_site_aniso_U_22
_atom_site_aniso_U_33
_atom_site_aniso_U_23
_atom_site_aniso_U_13
_atom_site_aniso_U_12
Ir1 0.01096(10) 0.00977(10) 0.01123(10) -0.00274(7) -0.00156(6) -0.00023(7)
P1 0.0111(6) 0.0123(5) 0.0130(5) -0.0032(4) -0.0014(4) -0.0006(4)
P2 0.0116(6) 0.0115(5) 0.0104(5) -0.0036(4) -0.0020(4) 0.0007(4)
N1 0.0133(19) 0.0099(17) 0.0144(17) -0.0035(14) -0.0027(13) -0.0008(13)
C1 0.018(2) 0.012(2) 0.008(2) -0.0034(16) -0.0004(15) -0.0036(16)
C2 0.017(2) 0.017(2) 0.014(2) -0.0081(18) -0.0026(16) 0.0021(17)
C3 0.018(2) 0.015(2) 0.017(2) -0.0078(18) 0.0045(17) -0.0038(17)
C4 0.021(3) 0.014(2) 0.014(2) -0.0037(17) 0.0039(17) -0.0012(17)
C5 0.018(2) 0.014(2) 0.012(2) -0.0036(17) -0.0034(16) 0.0009(17)
C6 0.018(2) 0.012(2) 0.016(2) -0.0101(17) 0.0018(16) -0.0002(16)
C7 0.019(3) 0.017(2) 0.023(2) -0.0065(19) 0.0047(17) -0.0046(17)
C8 0.015(2) 0.018(2) 0.006(2) -0.0054(17) -0.0014(15) 0.0009(17)
C9 0.018(2) 0.015(2) 0.013(2) -0.0069(17) -0.0010(16) -0.0037(17)
C10 0.023(3) 0.014(2) 0.010(2) -0.0039(17) 0.0005(16) 0.0007(17)
C11 0.016(2) 0.017(2) 0.008(2) -0.0021(17) -0.0010(15) 0.0035(16)
C12 0.017(2) 0.017(2) 0.008(2) -0.0034(17) 0.0009(15) -0.0033(17)
C13 0.016(2) 0.014(2) 0.007(2) -0.0013(16) 0.0030(15) -0.0003(16)
C14 0.022(3) 0.018(2) 0.025(2) 0.0003(19) -0.0019(18) 0.0036(18)
C15 0.010(2) 0.017(2) 0.028(2) -0.0062(19) 0.0005(17) -0.0007(16)
C16 0.032(3) 0.030(3) 0.036(3) -0.017(2) 0.010(2) 0.003(2)
C17 0.015(3) 0.018(2) 0.039(3) -0.002(2) -0.0045(19) 0.0022(18)
C18 0.018(2) 0.018(2) 0.018(2) -0.0068(18) -0.0010(17) -0.0031(17)
C19 0.024(3) 0.043(3) 0.025(3) -0.020(2) -0.0046(19) -0.006(2)
C20 0.028(3) 0.035(3) 0.024(2) -0.017(2) 0.0020(19) -0.005(2)
C21 0.021(2) 0.012(2) 0.016(2) -0.0074(17) -0.0022(16) 0.0034(16)
C22 0.020(3) 0.040(3) 0.020(2) -0.015(2) 0.0022(18) 0.003(2)
C23 0.026(3) 0.018(2) 0.014(2) -0.0086(18) -0.0015(17) -0.0035(17)
C24 0.011(2) 0.018(2) 0.014(2) -0.0043(17) -0.0005(15) -0.0008(16)
C25 0.014(2) 0.019(2) 0.021(2) -0.0017(18) -0.0020(17) -0.0086(17)
C26 0.017(3) 0.029(3) 0.019(2) -0.0067(19) 0.0051(17) -0.0037(18)
C27 0.007(2) 0.028(2) 0.013(2) -0.0161(19) -0.0002(15) -0.0001(16)
C28 0.009(2) 0.009(2) 0.014(2) -0.0009(17) -0.0004(15) 0.0005(15)
C29 0.006(2) 0.015(2) 0.017(2) -0.0057(17) -0.0006(15) -0.0006(15)
C30 0.018(2) 0.012(2) 0.012(2) -0.0039(17) 0.0002(16) -0.0019(16)
C31 0.017(2) 0.017(2) 0.019(2) -0.0038(18) 0.0002(17) -0.0015(17)
C32 0.008(2) 0.017(2) 0.018(2) -0.0078(18) 0.0019(15) -0.0016(16)
C33 0.011(2) 0.018(2) 0.019(2) -0.0091(18) -0.0002(16) 0.0023(16)
C34 0.013(2) 0.014(2) 0.019(2) -0.0061(18) 0.0009(16) 0.0014(16)
C35 0.027(3) 0.024(2) 0.018(2) -0.0087(19) 0.0001(18) -0.0026(18)
B1 0.0387(14) 0.0171(8) 0.0177(7) -0.0084(6) -0.0003(8) 0.0018(7)
O1 0.0387(14) 0.0171(8) 0.0177(7) -0.0084(6) -0.0003(8) 0.0018(7)
O2 0.0387(14) 0.0171(8) 0.0177(7) -0.0084(6) -0.0003(8) 0.0018(7)
C36 0.0387(14) 0.0171(8) 0.0177(7) -0.0084(6) -0.0003(8) 0.0018(7)
C37 0.0387(14) 0.0171(8) 0.0177(7) -0.0084(6) -0.0003(8) 0.0018(7)
C38 0.0387(14) 0.0171(8) 0.0177(7) -0.0084(6) -0.0003(8) 0.0018(7)
C39 0.0387(14) 0.0171(8) 0.0177(7) -0.0084(6) -0.0003(8) 0.0018(7)
C40 0.0387(14) 0.0171(8) 0.0177(7) -0.0084(6) -0.0003(8) 0.0018(7)
C41 0.0387(14) 0.0171(8) 0.0177(7) -0.0084(6) -0.0003(8) 0.0018(7)
B1A 0.0387(14) 0.0171(8) 0.0177(7) -0.0084(6) -0.0003(8) 0.0018(7)
O1A 0.0387(14) 0.0171(8) 0.0177(7) -0.0084(6) -0.0003(8) 0.0018(7)
O2A 0.0387(14) 0.0171(8) 0.0177(7) -0.0084(6) -0.0003(8) 0.0018(7)
C36A 0.0387(14) 0.0171(8) 0.0177(7) -0.0084(6) -0.0003(8) 0.0018(7)
C37A 0.0387(14) 0.0171(8) 0.0177(7) -0.0084(6) -0.0003(8) 0.0018(7)
C38A 0.0387(14) 0.0171(8) 0.0177(7) -0.0084(6) -0.0003(8) 0.0018(7)
C39A 0.0387(14) 0.0171(8) 0.0177(7) -0.0084(6) -0.0003(8) 0.0018(7)
C40A 0.0387(14) 0.0171(8) 0.0177(7) -0.0084(6) -0.0003(8) 0.0018(7)
C41A 0.0387(14) 0.0171(8) 0.0177(7) -0.0084(6) -0.0003(8) 0.0018(7)
Ir1B 0.01096(10) 0.01177(10) 0.00788(9) -0.00261(7) 0.00010(6) -0.00172(7)
P1B 0.0111(6) 0.0138(5) 0.0108(5) -0.0030(4) -0.0002(4) -0.0020(4)
P2B 0.0111(6) 0.0118(5) 0.0099(5) -0.0038(4) -0.0004(4) -0.0014(4)
O1B 0.0342(18) 0.0161(16) 0.0143(15) -0.0070(12) 0.0045(12) -0.0020(12)
O2B 0.0376(19) 0.0138(15) 0.0132(15) -0.0067(12) 0.0037(12) -0.0044(12)
N1B 0.0099(19) 0.0148(17) 0.0099(17) -0.0027(14) 0.0005(13) -0.0027(13)
C1B 0.014(2) 0.010(2) 0.015(2) -0.0054(17) -0.0012(16) -0.0001(16)
C2B 0.013(2) 0.017(2) 0.018(2) -0.0051(18) -0.0016(16) -0.0026(16)
C3B 0.018(2) 0.014(2) 0.014(2) -0.0053(17) -0.0023(16) 0.0023(16)
C4B 0.026(3) 0.015(2) 0.008(2) -0.0008(17) -0.0015(17) 0.0033(17)
C5B 0.019(2) 0.014(2) 0.015(2) -0.0027(17) 0.0002(17) 0.0007(17)
C6B 0.012(2) 0.013(2) 0.014(2) -0.0056(17) 0.0012(16) -0.0008(16)
C7B 0.021(3) 0.023(2) 0.016(2) -0.0054(18) -0.0043(17) -0.0012(18)
C8B 0.017(2) 0.009(2) 0.014(2) -0.0014(16) -0.0006(16) 0.0010(16)
C9B 0.015(2) 0.017(2) 0.011(2) -0.0044(17) -0.0005(16) 0.0009(16)
C10B 0.021(3) 0.016(2) 0.011(2) -0.0043(17) 0.0020(16) 0.0020(17)
C11B 0.019(2) 0.013(2) 0.011(2) 0.0004(17) 0.0041(16) -0.0005(16)
C12B 0.012(2) 0.016(2) 0.018(2) -0.0073(17) -0.0013(16) -0.0006(16)
C13B 0.012(2) 0.013(2) 0.008(2) -0.0045(16) 0.0000(15) 0.0046(15)
C14B 0.018(3) 0.038(3) 0.018(2) -0.006(2) 0.0073(17) -0.0067(19)
C15B 0.014(2) 0.025(2) 0.016(2) -0.0058(18) -0.0002(16) 0.0005(17)
C16B 0.027(3) 0.037(3) 0.025(3) -0.014(2) 0.0066(19) 0.005(2)
C17B 0.016(3) 0.035(3) 0.016(2) -0.003(2) 0.0090(17) -0.0060(19)
C18B 0.023(3) 0.013(2) 0.016(2) -0.0012(17) -0.0028(17) -0.0035(17)
C19B 0.025(3) 0.016(2) 0.027(2) -0.0063(19) -0.0064(18) -0.0047(18)
C20B 0.025(3) 0.028(3) 0.037(3) -0.020(2) 0.000(2) 0.0020(19)
C21B 0.020(2) 0.013(2) 0.015(2) -0.0065(17) 0.0019(16) 0.0006(16)
C22B 0.023(3) 0.020(2) 0.033(3) -0.013(2) 0.0002(19) 0.0035(18)
C23B 0.026(3) 0.011(2) 0.022(2) -0.0071(18) -0.0049(17) -0.0037(17)
C24B 0.009(2) 0.021(2) 0.015(2) -0.0070(18) 0.0002(15) -0.0026(16)
C25B 0.013(2) 0.027(2) 0.015(2) -0.0071(18) -0.0052(16) -0.0002(17)
C26B 0.022(3) 0.018(2) 0.020(2) -0.0056(18) -0.0022(17) 0.0033(17)
C27B 0.009(2) 0.014(2) 0.020(2) -0.0117(18) -0.0016(15) -0.0002(15)
C28B 0.008(2) 0.015(2) 0.011(2) -0.0024(17) -0.0007(15) 0.0003(15)
C29B 0.006(2) 0.018(2) 0.010(2) -0.0020(17) -0.0012(15) 0.0003(15)
C30B 0.014(2) 0.012(2) 0.014(2) -0.0029(17) -0.0012(16) -0.0005(16)
C31B 0.007(2) 0.025(2) 0.015(2) -0.0049(19) -0.0001(15) 0.0004(16)
C32B 0.005(2) 0.015(2) 0.025(2) -0.0039(19) 0.0017(16) -0.0005(16)
C33B 0.012(2) 0.018(2) 0.023(2) -0.0110(19) -0.0039(16) 0.0026(16)
C34B 0.014(2) 0.017(2) 0.012(2) -0.0044(18) 0.0000(16) -0.0003(16)
C35B 0.024(3) 0.020(2) 0.031(3) -0.006(2) 0.0004(19) -0.0001(18)
C36B 0.043(3) 0.013(2) 0.017(2) -0.0077(18) 0.0070(19) -0.0017(19)
C37B 0.042(3) 0.023(3) 0.033(3) -0.008(2) 0.001(2) 0.005(2)
C38B 0.052(3) 0.020(3) 0.024(3) -0.007(2) 0.008(2) -0.006(2)
C39B 0.041(3) 0.013(2) 0.017(2) -0.0076(18) 0.0037(19) -0.0027(19)
C40B 0.057(4) 0.028(3) 0.028(3) -0.011(2) -0.008(2) -0.007(2)
C41B 0.067(4) 0.020(3) 0.024(3) -0.013(2) 0.015(2) -0.002(2)
B1B 0.015(3) 0.018(3) 0.013(3) -0.004(2) 0.0000(18) -0.0003(19)

loop_
_atom_type_symbol
_atom_type_description
_atom_type_scat_dispersion_real
_atom_type_scat_dispersion_imag
_atom_type_scat_source
C C 0.0181 0.0091 'International Tables Vol C Tables 4.2.6.8 and 6.1.1.4'
H H 0.0000 0.0000 'International Tables Vol C Tables 4.2.6.8 and 6.1.1.4'
B B 0.0090 0.0039 'International Tables Vol C Tables 4.2.6.8 and 6.1.1.4'
N N 0.0311 0.0180 'International Tables Vol C Tables 4.2.6.8 and 6.1.1.4'
O O 0.0492 0.0322 'International Tables Vol C Tables 4.2.6.8 and 6.1.1.4'
P P 0.2955 0.4335 'International Tables Vol C Tables 4.2.6.8 and 6.1.1.4'
Ir Ir -4.7710 6.5667 'International Tables Vol C Tables 4.2.6.8 and 6.1.1.4'

loop_
_geom_angle_atom_site_label_1
_geom_angle_atom_site_label_2
_geom_angle_atom_site_label_3
_geom_angle
P2 Ir1 P1 164.84(3)
N1 Ir1 P1 83.34(8)
N1 Ir1 P2 82.52(8)
C27 Ir1 P1 97.67(11)
C27 Ir1 P2 96.43(11)
C27 Ir1 N1 178.88(14)
C1 P1 Ir1 100.34(12)
C1 P1 C15 105.91(17)
C1 P1 C18 109.25(17)
C15 P1 Ir1 116.56(13)
C18 P1 Ir1 117.69(13)
C18 P1 C15 106.22(18)
C13 P2 Ir1 100.18(13)
C13 P2 C21 106.84(17)
C13 P2 C24 106.13(17)
C21 P2 Ir1 114.26(12)
C24 P2 Ir1 121.08(12)
C24 P2 C21 106.98(17)
C6 N1 Ir1 118.8(2)
C6 N1 C8 122.5(3)
C8 N1 Ir1 118.6(2)
C2 C1 P1 124.2(3)
C2 C1 C6 120.1(3)
C6 C1 P1 115.3(3)
C1 C2 H2 118.5
C3 C2 C1 123.0(3)
C3 C2 H2 118.5
C2 C3 C4 116.2(3)
C2 C3 C7 122.7(3)
C4 C3 C7 121.1(3)
C3 C4 H4 118.7
C5 C4 C3 122.6(4)
C5 C4 H4 118.7
C4 C5 H5 119.1
C4 C5 C6 121.7(4)
C6 C5 H5 119.1
N1 C6 C1 118.4(3)
C5 C6 N1 125.2(3)
C5 C6 C1 116.3(3)
C3 C7 H7A 109.5
C3 C7 H7B 109.5
C3 C7 H7C 109.5
H7A C7 H7B 109.5
H7A C7 H7C 109.5
H7B C7 H7C 109.5
N1 C8 C13 117.8(3)
C9 C8 N1 125.0(3)
C9 C8 C13 117.1(3)
C8 C9 H9 119.3
C10 C9 C8 121.4(3)
C10 C9 H9 119.3
C9 C10 H10 119.0
C9 C10 C11 122.0(4)
C11 C10 H10 119.0
C10 C11 C14 122.4(3)
C12 C11 C10 116.8(3)
C12 C11 C14 120.8(3)
C11 C12 H12 118.8
C11 C12 C13 122.3(3)
C13 C12 H12 118.8
C8 C13 P2 115.6(3)
C12 C13 P2 124.0(3)
C12 C13 C8 120.3(3)
C11 C14 H14A 109.5
C11 C14 H14B 109.5
C11 C14 H14C 109.5
H14A C14 H14B 109.5
H14A C14 H14C 109.5
H14B C14 H14C 109.5
P1 C15 H15 108.5
C16 C15 P1 109.2(3)
C16 C15 H15 108.5
C17 C15 P1 111.2(3)
C17 C15 H15 108.5
C17 C15 C16 111.0(3)
C15 C16 H16A 109.5
C15 C16 H16B 109.5
C15 C16 H16C 109.5
H16A C16 H16B 109.5
H16A C16 H16C 109.5
H16B C16 H16C 109.5
C15 C17 H17A 109.5
C15 C17 H17B 109.5
C15 C17 H17C 109.5
H17A C17 H17B 109.5
H17A C17 H17C 109.5
H17B C17 H17C 109.5
P1 C18 H18 107.0
C19 C18 P1 115.0(3)
C19 C18 H18 107.0
C19 C18 C20 110.9(3)
C20 C18 P1 109.7(3)
C20 C18 H18 107.0
C18 C19 H19A 109.5
C18 C19 H19B 109.5
C18 C19 H19C 109.5
H19A C19 H19B 109.5
H19A C19 H19C 109.5
H19B C19 H19C 109.5
C18 C20 H20A 109.5
C18 C20 H20B 109.5
C18 C20 H20C 109.5
H20A C20 H20B 109.5
H20A C20 H20C 109.5
H20B C20 H20C 109.5
P2 C21 H21 107.4
C22 C21 P2 110.1(3)
C22 C21 H21 107.4
C22 C21 C23 111.0(3)
C23 C21 P2 113.3(3)
C23 C21 H21 107.4
C21 C22 H22A 109.5
C21 C22 H22B 109.5
C21 C22 H22C 109.5
H22A C22 H22B 109.5
H22A C22 H22C 109.5
H22B C22 H22C 109.5
C21 C23 H23A 109.5
C21 C23 H23B 109.5
C21 C23 H23C 109.5
H23A C23 H23B 109.5
H23A C23 H23C 109.5
H23B C23 H23C 109.5
P2 C24 H24 108.3
C25 C24 P2 111.4(3)
C25 C24 H24 108.3
C26 C24 P2 109.0(3)
C26 C24 H24 108.3
C26 C24 C25 111.4(3)
C24 C25 H25A 109.5
C24 C25 H25B 109.5
C24 C25 H25C 109.5
H25A C25 H25B 109.5
H25A C25 H25C 109.5
H25B C25 H25C 109.5
C24 C26 H26A 109.5
C24 C26 H26B 109.5
C24 C26 H26C 109.5
H26A C26 H26B 109.5
H26A C26 H26C 109.5
H26B C26 H26C 109.5
C28 C27 Ir1 178.2(3)
C27 C28 C29 120.1(3)
C27 C28 B1 113.1(3)
C29 C28 B1 126.8(3)
C30 C29 C28 121.7(3)
C30 C29 C34 116.9(3)
C34 C29 C28 121.4(3)
C29 C30 H30 119.5
C31 C30 C29 120.9(4)
C31 C30 H30 119.5
C30 C31 H31 118.9
C30 C31 C32 122.2(4)
C32 C31 H31 118.9
C31 C32 C35 121.0(3)
C33 C32 C31 117.3(3)
C33 C32 C35 121.7(3)
C32 C33 H33 119.2
C32 C33 C34 121.6(4)
C34 C33 H33 119.2
C29 C34 H34 119.5
C33 C34 C29 121.0(3)
C33 C34 H34 119.5
C32 C35 H35A 109.5
C32 C35 H35B 109.5
C32 C35 H35C 109.5
H35A C35 H35B 109.5
H35A C35 H35C 109.5
H35B C35 H35C 109.5
O1 B1 C28 121.7(6)
O1 B1 O2 110.7(7)
O2 B1 C28 127.6(5)
B1 O1 C36 108.1(7)
B1 O2 C39 108.1(6)
O1 C36 C37 106.9(11)
O1 C36 C38 108.9(8)
O1 C36 C39 101.1(7)
C37 C36 C38 109.0(7)
C37 C36 C39 113.3(7)
C38 C36 C39 116.8(8)
C36 C37 H37A 109.5
C36 C37 H37B 109.5
C36 C37 H37C 109.5
H37A C37 H37B 109.5
H37A C37 H37C 109.5
H37B C37 H37C 109.5
C36 C38 H38A 109.5
C36 C38 H38B 109.5
C36 C38 H38C 109.5
H38A C38 H38B 109.5
H38A C38 H38C 109.5
H38B C38 H38C 109.5
O2 C39 C36 102.0(6)
O2 C39 C40 106.8(7)
O2 C39 C41 109.1(6)
C40 C39 C36 113.4(7)
C41 C39 C36 115.2(7)
C41 C39 C40 109.7(6)
C39 C40 H40A 109.5
C39 C40 H40B 109.5
C39 C40 H40C 109.5
H40A C40 H40B 109.5
H40A C40 H40C 109.5
H40B C40 H40C 109.5
C39 C41 H41A 109.5
C39 C41 H41B 109.5
C39 C41 H41C 109.5
H41A C41 H41B 109.5
H41A C41 H41C 109.5
H41B C41 H41C 109.5
O1A C36A C37A 107.2(10)
O1A C36A C38A 107.7(8)
O1A C36A C39A 102.6(7)
C37A C36A C38A 113.0(7)
C37A C36A C39A 113.0(6)
C38A C36A C39A 112.5(7)
C36A C37A H37D 109.5
C36A C37A H37E 109.5
C36A C37A H37F 109.5
H37D C37A H37E 109.5
H37D C37A H37F 109.5
H37E C37A H37F 109.5
C36A C38A H38D 109.5
C36A C38A H38E 109.5
C36A C38A H38F 109.5
H38D C38A H38E 109.5
H38D C38A H38F 109.5
H38E C38A H38F 109.5
O2A C39A C36A 101.7(6)
O2A C39A C40A 105.9(6)
O2A C39A C41A 110.0(6)
C40A C39A C36A 113.5(6)
C41A C39A C36A 114.4(7)
C41A C39A C40A 110.6(6)
C39A C40A H40D 109.5
C39A C40A H40E 109.5
C39A C40A H40F 109.5
H40D C40A H40E 109.5
H40D C40A H40F 109.5
H40E C40A H40F 109.5
C39A C41A H41D 109.5
C39A C41A H41E 109.5
C39A C41A H41F 109.5
H41D C41A H41E 109.5
H41D C41A H41F 109.5
H41E C41A H41F 109.5
P1B Ir1B P2B 163.86(3)
N1B Ir1B P1B 82.66(8)
N1B Ir1B P2B 81.87(8)
C27B Ir1B P1B 97.80(11)
C27B Ir1B P2B 97.49(11)
C27B Ir1B N1B 177.92(14)
C1B P1B Ir1B 100.47(12)
C1B P1B C15B 106.24(17)
C1B P1B C18B 107.66(17)
C15B P1B Ir1B 117.53(13)
C15B P1B C18B 106.07(18)
C18B P1B Ir1B 117.78(13)
C13B P2B Ir1B 100.12(12)
C13B P2B C21B 106.24(17)
C13B P2B C24B 106.42(16)
C21B P2B Ir1B 114.46(13)
C24B P2B Ir1B 121.38(12)
C24B P2B C21B 106.74(17)
B1B O1B C36B 107.3(3)
B1B O2B C39B 106.9(3)
C6B N1B Ir1B 119.3(2)
C6B N1B C8B 122.0(3)
C8B N1B Ir1B 118.7(2)
C2B C1B P1B 124.3(3)
C2B C1B C6B 120.6(3)
C6B C1B P1B 115.0(3)
C1B C2B H2B 118.6
C1B C2B C3B 122.8(4)
C3B C2B H2B 118.6
C2B C3B C7B 122.1(3)
C4B C3B C2B 115.9(3)
C4B C3B C7B 122.1(3)
C3B C4B H4B 118.5
C5B C4B C3B 123.0(3)
C5B C4B H4B 118.5
C4B C5B H5B 119.4
C4B C5B C6B 121.1(4)
C6B C5B H5B 119.4
N1B C6B C1B 118.2(3)
N1B C6B C5B 125.2(3)
C5B C6B C1B 116.4(3)
C3B C7B H7BA 109.5
C3B C7B H7BB 109.5
C3B C7B H7BC 109.5
H7BA C7B H7BB 109.5
H7BA C7B H7BC 109.5
H7BB C7B H7BC 109.5
C9B C8B N1B 124.8(3)
C9B C8B C13B 117.1(3)
C13B C8B N1B 117.8(3)
C8B C9B H9B 119.2
C10B C9B C8B 121.5(4)
C10B C9B H9B 119.2
C9B C10B H10B 119.0
C9B C10B C11B 121.9(4)
C11B C10B H10B 119.0
C10B C11B C14B 122.3(3)
C12B C11B C10B 116.6(3)
C12B C11B C14B 121.1(3)
C11B C12B H12B 118.5
C11B C12B C13B 122.9(3)
C13B C12B H12B 118.5
C8B C13B P2B 115.0(3)
C12B C13B P2B 125.0(3)
C12B C13B C8B 119.9(3)
C11B C14B H14D 109.5
C11B C14B H14E 109.5
C11B C14B H14F 109.5
H14D C14B H14E 109.5
H14D C14B H14F 109.5
H14E C14B H14F 109.5
P1B C15B H15B 108.3
C16B C15B P1B 108.9(3)
C16B C15B H15B 108.3
C16B C15B C17B 111.4(3)
C17B C15B P1B 111.5(3)
C17B C15B H15B 108.3
C15B C16B H16D 109.5
C15B C16B H16E 109.5
C15B C16B H16F 109.5
H16D C16B H16E 109.5
H16D C16B H16F 109.5
H16E C16B H16F 109.5
C15B C17B H17D 109.5
C15B C17B H17E 109.5
C15B C17B H17F 109.5
H17D C17B H17E 109.5
H17D C17B H17F 109.5
H17E C17B H17F 109.5
P1B C18B H18B 106.9
C19B C18B P1B 114.0(3)
C19B C18B H18B 106.9
C20B C18B P1B 109.9(3)
C20B C18B H18B 106.9
C20B C18B C19B 111.8(3)
C18B C19B H19D 109.5
C18B C19B H19E 109.5
C18B C19B H19F 109.5
H19D C19B H19E 109.5
H19D C19B H19F 109.5
H19E C19B H19F 109.5
C18B C20B H20D 109.5
C18B C20B H20E 109.5
C18B C20B H20F 109.5
H20D C20B H20E 109.5
H20D C20B H20F 109.5
H20E C20B H20F 109.5
P2B C21B H21B 107.5
C22B C21B P2B 110.3(3)
C22B C21B H21B 107.5
C22B C21B C23B 111.0(3)
C23B C21B P2B 112.9(3)
C23B C21B H21B 107.5
C21B C22B H22D 109.5
C21B C22B H22E 109.5
C21B C22B H22F 109.5
H22D C22B H22E 109.5
H22D C22B H22F 109.5
H22E C22B H22F 109.5
C21B C23B H23D 109.5
C21B C23B H23E 109.5
C21B C23B H23F 109.5
H23D C23B H23E 109.5
H23D C23B H23F 109.5
H23E C23B H23F 109.5
P2B C24B H24B 108.1
C25B C24B P2B 111.2(3)
C25B C24B H24B 108.1
C26B C24B P2B 109.6(3)
C26B C24B H24B 108.1
C26B C24B C25B 111.6(3)
C24B C25B H25D 109.5
C24B C25B H25E 109.5
C24B C25B H25F 109.5
H25D C25B H25E 109.5
H25D C25B H25F 109.5
H25E C25B H25F 109.5
C24B C26B H26D 109.5
C24B C26B H26E 109.5
C24B C26B H26F 109.5
H26D C26B H26E 109.5
H26D C26B H26F 109.5
H26E C26B H26F 109.5
C28B C27B Ir1B 177.2(3)
C27B C28B C29B 119.8(3)
C27B C28B B1B 113.4(3)
C29B C28B B1B 126.8(3)
C30B C29B C28B 122.0(3)
C30B C29B C34B 117.1(3)
C34B C29B C28B 120.9(3)
C29B C30B H30B 119.8
C31B C30B C29B 120.5(4)
C31B C30B H30B 119.8
C30B C31B H31B 118.7
C30B C31B C32B 122.7(4)
C32B C31B H31B 118.7
C31B C32B C33B 116.9(3)
C31B C32B C35B 122.3(3)
C33B C32B C35B 120.8(4)
C32B C33B H33B 119.2
C34B C33B C32B 121.6(4)
C34B C33B H33B 119.2
C29B C34B H34B 119.4
C33B C34B C29B 121.3(3)
C33B C34B H34B 119.4
C32B C35B H35D 109.5
C32B C35B H35E 109.5
C32B C35B H35F 109.5
H35D C35B H35E 109.5
H35D C35B H35F 109.5
H35E C35B H35F 109.5
O1B C36B C37B 107.3(3)
O1B C36B C38B 107.9(3)
O1B C36B C39B 101.6(3)
C37B C36B C38B 111.3(3)
C37B C36B C39B 113.4(3)
C38B C36B C39B 114.5(4)
C36B C37B H37G 109.5
C36B C37B H37H 109.5
C36B C37B H37I 109.5
H37G C37B H37H 109.5
H37G C37B H37I 109.5
H37H C37B H37I 109.5
C36B C38B H38G 109.5
C36B C38B H38H 109.5
C36B C38B H38I 109.5
H38G C38B H38H 109.5
H38G C38B H38I 109.5
H38H C38B H38I 109.5
O2B C39B C36B 102.4(3)
O2B C39B C40B 106.4(3)
O2B C39B C41B 109.0(3)
C40B C39B C36B 113.7(3)
C41B C39B C36B 114.8(4)
C41B C39B C40B 109.9(4)
C39B C40B H40G 109.5
C39B C40B H40H 109.5
C39B C40B H40I 109.5
H40G C40B H40H 109.5
H40G C40B H40I 109.5
H40H C40B H40I 109.5
C39B C41B H41G 109.5
C39B C41B H41H 109.5
C39B C41B H41I 109.5
H41G C41B H41H 109.5
H41G C41B H41I 109.5
H41H C41B H41I 109.5
O1B B1B O2B 111.5(3)
O1B B1B C28B 121.6(3)
O2B B1B C28B 126.9(3)

loop_
_geom_bond_atom_site_label_1
_geom_bond_atom_site_label_2
_geom_bond_distance
Ir1 P1 2.2871(10)
Ir1 P2 2.2866(9)
Ir1 N1 2.072(3)
Ir1 C27 1.807(4)
P1 C1 1.824(4)
P1 C15 1.839(4)
P1 C18 1.833(4)
P2 C13 1.813(4)
P2 C21 1.842(4)
P2 C24 1.841(4)
N1 C6 1.403(5)
N1 C8 1.412(4)
C1 C2 1.388(5)
C1 C6 1.424(5)
C2 H2 0.9500
C2 C3 1.386(5)
C3 C4 1.393(5)
C3 C7 1.517(5)
C4 H4 0.9500
C4 C5 1.371(5)
C5 H5 0.9500
C5 C6 1.403(5)
C7 H7A 0.9800
C7 H7B 0.9800
C7 H7C 0.9800
C8 C9 1.400(5)
C8 C13 1.412(5)
C9 H9 0.9500
C9 C10 1.382(5)
C10 H10 0.9500
C10 C11 1.393(5)
C11 C12 1.390(5)
C11 C14 1.513(5)
C12 H12 0.9500
C12 C13 1.393(5)
C14 H14A 0.9800
C14 H14B 0.9800
C14 H14C 0.9800
C15 H15 1.0000
C15 C16 1.533(6)
C15 C17 1.524(5)
C16 H16A 0.9800
C16 H16B 0.9800
C16 H16C 0.9800
C17 H17A 0.9800
C17 H17B 0.9800
C17 H17C 0.9800
C18 H18 1.0000
C18 C19 1.524(5)
C18 C20 1.528(5)
C19 H19A 0.9800
C19 H19B 0.9800
C19 H19C 0.9800
C20 H20A 0.9800
C20 H20B 0.9800
C20 H20C 0.9800
C21 H21 1.0000
C21 C22 1.528(5)
C21 C23 1.530(5)
C22 H22A 0.9800
C22 H22B 0.9800
C22 H22C 0.9800
C23 H23A 0.9800
C23 H23B 0.9800
C23 H23C 0.9800
C24 H24 1.0000
C24 C25 1.529(5)
C24 C26 1.524(5)
C25 H25A 0.9800
C25 H25B 0.9800
C25 H25C 0.9800
C26 H26A 0.9800
C26 H26B 0.9800
C26 H26C 0.9800
C27 C28 1.334(5)
C28 C29 1.477(5)
C28 B1 1.539(6)
C29 C30 1.404(5)
C29 C34 1.405(5)
C30 H30 0.9500
C30 C31 1.380(5)
C31 H31 0.9500
C31 C32 1.386(5)
C32 C33 1.384(5)
C32 C35 1.507(5)
C33 H33 0.9500
C33 C34 1.391(5)
C34 H34 0.9500
C35 H35A 0.9800
C35 H35B 0.9800
C35 H35C 0.9800
B1 O1 1.386(6)
B1 O2 1.389(6)
O1 C36 1.465(6)
O2 C39 1.465(5)
C36 C37 1.507(7)
C36 C38 1.521(6)
C36 C39 1.565(6)
C37 H37A 0.9800
C37 H37B 0.9800
C37 H37C 0.9800
C38 H38A 0.9800
C38 H38B 0.9800
C38 H38C 0.9800
C39 C40 1.534(7)
C39 C41 1.508(7)
C40 H40A 0.9800
C40 H40B 0.9800
C40 H40C 0.9800
C41 H41A 0.9800
C41 H41B 0.9800
C41 H41C 0.9800
O1A C36A 1.465(6)
O2A C39A 1.464(5)
C36A C37A 1.508(7)
C36A C38A 1.521(6)
C36A C39A 1.565(6)
C37A H37D 0.9800
C37A H37E 0.9800
C37A H37F 0.9800
C38A H38D 0.9800
C38A H38E 0.9800
C38A H38F 0.9800
C39A C40A 1.535(7)
C39A C41A 1.508(6)
C40A H40D 0.9800
C40A H40E 0.9800
C40A H40F 0.9800
C41A H41D 0.9800
C41A H41E 0.9800
C41A H41F 0.9800
Ir1B P1B 2.2883(10)
Ir1B P2B 2.2906(9)
Ir1B N1B 2.068(3)
Ir1B C27B 1.808(4)
P1B C1B 1.817(4)
P1B C15B 1.842(4)
P1B C18B 1.846(4)
P2B C13B 1.813(3)
P2B C21B 1.841(4)
P2B C24B 1.838(4)
O1B C36B 1.464(4)
O1B B1B 1.384(5)
O2B C39B 1.465(4)
O2B B1B 1.392(5)
N1B C6B 1.398(4)
N1B C8B 1.412(5)
C1B C2B 1.380(5)
C1B C6B 1.423(5)
C2B H2B 0.9500
C2B C3B 1.396(5)
C3B C4B 1.391(5)
C3B C7B 1.510(5)
C4B H4B 0.9500
C4B C5B 1.379(5)
C5B H5B 0.9500
C5B C6B 1.403(5)
C7B H7BA 0.9800
C7B H7BB 0.9800
C7B H7BC 0.9800
C8B C9B 1.405(5)
C8B C13B 1.409(5)
C9B H9B 0.9500
C9B C10B 1.370(5)
C10B H10B 0.9500
C10B C11B 1.399(5)
C11B C12B 1.383(5)
C11B C14B 1.514(5)
C12B H12B 0.9500
C12B C13B 1.389(5)
C14B H14D 0.9800
C14B H14E 0.9800
C14B H14F 0.9800
C15B H15B 1.0000
C15B C16B 1.518(5)
C15B C17B 1.530(5)
C16B H16D 0.9800
C16B H16E 0.9800
C16B H16F 0.9800
C17B H17D 0.9800
C17B H17E 0.9800
C17B H17F 0.9800
C18B H18B 1.0000
C18B C19B 1.530(5)
C18B C20B 1.517(5)
C19B H19D 0.9800
C19B H19E 0.9800
C19B H19F 0.9800
C20B H20D 0.9800
C20B H20E 0.9800
C20B H20F 0.9800
C21B H21B 1.0000
C21B C22B 1.524(5)
C21B C23B 1.531(5)
C22B H22D 0.9800
C22B H22E 0.9800
C22B H22F 0.9800
C23B H23D 0.9800
C23B H23E 0.9800
C23B H23F 0.9800
C24B H24B 1.0000
C24B C25B 1.531(5)
C24B C26B 1.515(5)
C25B H25D 0.9800
C25B H25E 0.9800
C25B H25F 0.9800
C26B H26D 0.9800
C26B H26E 0.9800
C26B H26F 0.9800
C27B C28B 1.332(5)
C28B C29B 1.489(5)
C28B B1B 1.529(6)
C29B C30B 1.400(5)
C29B C34B 1.403(5)
C30B H30B 0.9500
C30B C31B 1.381(5)
C31B H31B 0.9500
C31B C32B 1.385(5)
C32B C33B 1.389(5)
C32B C35B 1.506(5)
C33B H33B 0.9500
C33B C34B 1.384(5)
C34B H34B 0.9500
C35B H35D 0.9800
C35B H35E 0.9800
C35B H35F 0.9800
C36B C37B 1.513(6)
C36B C38B 1.523(5)
C36B C39B 1.552(5)
C37B H37G 0.9800
C37B H37H 0.9800
C37B H37I 0.9800
C38B H38G 0.9800
C38B H38H 0.9800
C38B H38I 0.9800
C39B C40B 1.533(6)
C39B C41B 1.514(5)
C40B H40G 0.9800
C40B H40H 0.9800
C40B H40I 0.9800
C41B H41G 0.9800
C41B H41H 0.9800
C41B H41I 0.9800

loop_
_geom_torsion_atom_site_label_1
_geom_torsion_atom_site_label_2
_geom_torsion_atom_site_label_3
_geom_torsion_atom_site_label_4
_geom_torsion
Ir1 P1 C1 C2 165.3(3)
Ir1 P1 C1 C6 -8.0(3)
Ir1 P1 C15 C16 -41.6(3)
Ir1 P1 C15 C17 81.2(3)
Ir1 P1 C18 C19 171.3(2)
Ir1 P1 C18 C20 45.6(3)
Ir1 P2 C13 C8 -13.1(3)
Ir1 P2 C13 C12 162.4(3)
Ir1 P2 C21 C22 36.1(3)
Ir1 P2 C21 C23 161.1(2)
Ir1 P2 C24 C25 78.8(3)
Ir1 P2 C24 C26 -44.6(3)
Ir1 N1 C6 C1 19.7(4)
Ir1 N1 C6 C5 -156.3(3)
Ir1 N1 C8 C9 -154.8(3)
Ir1 N1 C8 C13 20.0(4)
P1 C1 C2 C3 -171.8(3)
P1 C1 C6 N1 -5.8(4)
P1 C1 C6 C5 170.5(3)
N1 C8 C9 C10 177.1(3)
N1 C8 C13 P2 -2.2(4)
N1 C8 C13 C12 -177.8(3)
C1 P1 C15 C16 69.0(3)
C1 P1 C15 C17 -168.2(3)
C1 P1 C18 C19 57.8(3)
C1 P1 C18 C20 -67.9(3)
C1 C2 C3 C4 1.1(5)
C1 C2 C3 C7 179.7(4)
C2 C1 C6 N1 -179.4(3)
C2 C1 C6 C5 -3.1(5)
C2 C3 C4 C5 -1.5(6)
C3 C4 C5 C6 -0.6(6)
C4 C5 C6 N1 178.8(3)
C4 C5 C6 C1 2.8(5)
C6 N1 C8 C9 27.8(5)
C6 N1 C8 C13 -157.4(3)
C6 C1 C2 C3 1.2(6)
C7 C3 C4 C5 180.0(4)
C8 N1 C6 C1 -163.0(3)
C8 N1 C6 C5 21.1(5)
C8 C9 C10 C11 0.4(5)
C9 C8 C13 P2 173.0(3)
C9 C8 C13 C12 -2.6(5)
C9 C10 C11 C12 -2.6(5)
C9 C10 C11 C14 177.2(3)
C10 C11 C12 C13 2.2(5)
C11 C12 C13 P2 -174.8(3)
C11 C12 C13 C8 0.4(5)
C13 P2 C21 C22 -73.7(3)
C13 P2 C21 C23 51.3(3)
C13 P2 C24 C25 -168.3(3)
C13 P2 C24 C26 68.3(3)
C13 C8 C9 C10 2.3(5)
C14 C11 C12 C13 -177.6(3)
C15 P1 C1 C2 43.6(4)
C15 P1 C1 C6 -129.7(3)
C15 P1 C18 C19 -56.0(3)
C15 P1 C18 C20 178.3(3)
C18 P1 C1 C2 -70.4(4)
C18 P1 C1 C6 116.3(3)
C18 P1 C15 C16 -174.9(3)
C18 P1 C15 C17 -52.1(3)
C21 P2 C13 C8 106.3(3)
C21 P2 C13 C12 -78.3(3)
C21 P2 C24 C25 -54.5(3)
C21 P2 C24 C26 -177.9(3)
C24 P2 C13 C8 -139.8(3)
C24 P2 C13 C12 35.7(3)
C24 P2 C21 C22 172.9(3)
C24 P2 C21 C23 -62.1(3)
C27 C28 C29 C30 -179.4(3)
C27 C28 C29 C34 0.7(5)
C27 C28 B1 O1 6.8(13)
C27 C28 B1 O2 -170.4(7)
C28 C29 C30 C31 -179.1(3)
C28 C29 C34 C33 179.0(3)
C28 B1 O1 C36 -163.8(9)
C28 B1 O2 C39 -174.8(6)
C29 C28 B1 O1 -172.5(12)
C29 C28 B1 O2 10.2(9)
C29 C30 C31 C32 0.5(6)
C30 C29 C34 C33 -0.9(5)
C30 C31 C32 C33 -1.5(6)
C30 C31 C32 C35 176.1(3)
C31 C32 C33 C34 1.4(5)
C32 C33 C34 C29 -0.2(6)
C34 C29 C30 C31 0.7(5)
C35 C32 C33 C34 -176.3(3)
B1 C28 C29 C30 -0.1(6)
B1 C28 C29 C34 180.0(4)
B1 O1 C36 C37 91.2(15)
B1 O1 C36 C38 -151.1(13)
B1 O1 C36 C39 -27.6(16)
B1 O2 C39 C36 -24.1(9)
B1 O2 C39 C40 95.1(8)
B1 O2 C39 C41 -146.4(8)
O1 B1 O2 C39 7.7(13)
O1 C36 C39 O2 30.6(12)
O1 C36 C39 C40 -83.8(12)
O1 C36 C39 C41 148.6(12)
O2 B1 O1 C36 13.8(17)
C37 C36 C39 O2 -83.5(9)
C37 C36 C39 C40 162.1(8)
C37 C36 C39 C41 34.5(11)
C38 C36 C39 O2 148.6(8)
C38 C36 C39 C40 34.1(11)
C38 C36 C39 C41 -93.5(10)
O1A C36A C39A O2A 30.9(10)
O1A C36A C39A C40A -82.3(10)
O1A C36A C39A C41A 149.5(10)
C37A C36A C39A O2A -84.2(8)
C37A C36A C39A C40A 162.6(7)
C37A C36A C39A C41A 34.4(9)
C38A C36A C39A O2A 146.4(8)
C38A C36A C39A C40A 33.1(10)
C38A C36A C39A C41A -95.1(9)
Ir1B P1B C1B C2B 165.3(3)
Ir1B P1B C1B C6B -11.0(3)
Ir1B P1B C15B C16B -40.2(3)
Ir1B P1B C15B C17B 83.1(3)
Ir1B P1B C18B C19B 169.1(2)
Ir1B P1B C18B C20B 42.8(3)
Ir1B P2B C13B C8B -16.2(3)
Ir1B P2B C13B C12B 160.3(3)
Ir1B P2B C21B C22B 35.5(3)
Ir1B P2B C21B C23B 160.3(2)
Ir1B P2B C24B C25B 78.3(3)
Ir1B P2B C24B C26B -45.5(3)
Ir1B N1B C6B C1B 19.2(4)
Ir1B N1B C6B C5B -155.4(3)
Ir1B N1B C8B C9B -153.5(3)
Ir1B N1B C8B C13B 20.3(4)
P1B C1B C2B C3B -174.4(3)
P1B C1B C6B N1B -3.2(4)
P1B C1B C6B C5B 171.9(3)
O1B C36B C39B O2B 31.3(4)
O1B C36B C39B C40B -83.0(4)
O1B C36B C39B C41B 149.2(3)
N1B C8B C9B C10B 175.6(3)
N1B C8B C13B P2B 0.0(4)
N1B C8B C13B C12B -176.7(3)
C1B P1B C15B C16B 71.2(3)
C1B P1B C15B C17B -165.4(3)
C1B P1B C18B C19B 56.5(3)
C1B P1B C18B C20B -69.8(3)
C1B C2B C3B C4B 1.7(6)
C1B C2B C3B C7B -179.2(4)
C2B C1B C6B N1B -179.6(3)
C2B C1B C6B C5B -4.5(5)
C2B C3B C4B C5B -2.2(6)
C3B C4B C5B C6B -0.7(6)
C4B C5B C6B N1B 178.7(3)
C4B C5B C6B C1B 4.1(5)
C6B N1B C8B C9B 27.6(5)
C6B N1B C8B C13B -158.6(3)
C6B C1B C2B C3B 1.7(6)
C7B C3B C4B C5B 178.7(4)
C8B N1B C6B C1B -162.0(3)
C8B N1B C6B C5B 23.4(5)
C8B C9B C10B C11B 0.0(6)
C9B C8B C13B P2B 174.3(3)
C9B C8B C13B C12B -2.4(5)
C9B C10B C11B C12B -1.1(5)
C9B C10B C11B C14B 179.0(3)
C10B C11B C12B C13B 0.4(5)
C11B C12B C13B P2B -174.9(3)
C11B C12B C13B C8B 1.4(6)
C13B P2B C21B C22B -74.0(3)
C13B P2B C21B C23B 50.8(3)
C13B P2B C24B C25B -168.5(3)
C13B P2B C24B C26B 67.7(3)
C13B C8B C9B C10B 1.8(5)
C14B C11B C12B C13B -179.8(3)
C15B P1B C1B C2B 42.4(4)
C15B P1B C1B C6B -133.9(3)
C15B P1B C18B C19B -56.9(3)
C15B P1B C18B C20B 176.8(3)
C18B P1B C1B C2B -70.9(4)
C18B P1B C1B C6B 112.8(3)
C18B P1B C15B C16B -174.4(3)
C18B P1B C15B C17B -51.1(3)
C21B P2B C13B C8B 103.2(3)
C21B P2B C13B C12B -80.3(3)
C21B P2B C24B C25B -55.3(3)
C21B P2B C24B C26B -179.1(3)
C24B P2B C13B C8B -143.3(3)
C24B P2B C13B C12B 33.2(4)
C24B P2B C21B C22B 172.8(3)
C24B P2B C21B C23B -62.5(3)
C27B C28B C29B C30B 179.9(3)
C27B C28B C29B C34B -0.1(5)
C27B C28B B1B O1B 2.9(5)
C27B C28B B1B O2B -178.4(4)
C28B C29B C30B C31B -178.6(3)
C28B C29B C34B C33B 178.3(3)
C29B C28B B1B O1B -177.2(3)
C29B C28B B1B O2B 1.5(6)
C29B C30B C31B C32B 0.2(6)
C30B C29B C34B C33B -1.7(5)
C30B C31B C32B C33B -1.5(5)
C30B C31B C32B C35B 176.2(4)
C31B C32B C33B C34B 1.2(5)
C32B C33B C34B C29B 0.4(6)
C34B C29B C30B C31B 1.4(5)
C35B C32B C33B C34B -176.5(3)
C36B O1B B1B O2B 12.7(4)
C36B O1B B1B C28B -168.4(4)
C37B C36B C39B O2B -83.5(4)
C37B C36B C39B C40B 162.2(4)
C37B C36B C39B C41B 34.4(5)
C38B C36B C39B O2B 147.3(3)
C38B C36B C39B C40B 33.0(5)
C38B C36B C39B C41B -94.8(4)
C39B O2B B1B O1B 8.8(4)
C39B O2B B1B C28B -170.0(4)
B1B O1B C36B C37B 92.1(4)
B1B O1B C36B C38B -147.9(3)
B1B O1B C36B C39B -27.2(4)
B1B O2B C39B C36B -24.9(4)
B1B O2B C39B C40B 94.6(4)
B1B O2B C39B C41B -146.9(4)
B1B C28B C29B C30B 0.0(6)
B1B C28B C29B C34B -180.0(4)
